data_7720884
loop_
_publ_author_name
'Sethuraman, Muthuramalingam'
'Sohtun, Winaki P.'
'F, Prince Christofer'
'Velusamy, Marappan'
'Mayilmurugan, Ramasamy'

_publ_section_title
;
 Catalytic CO<sub>2</sub> fixation into cyclic carbonates by copper(II)
 complexes of N4 ligands under mild conditions.
;
_journal_issue 18
_journal_name_full 'Dalton transactions (Cambridge, England : 2003)'
_journal_page_first 7392
_journal_page_last 7404
_journal_paper_doi 10.1039/d6dt00331a
_journal_volume 55
_journal_year 2026
_chemical_formula_sum 'C18 H31 Cu N7 O6'
_chemical_formula_weight 505.04
_space_group_crystal_system monoclinic
_space_group_IT_number 14
_space_group_name_Hall '-P 2bc'
_space_group_name_H-M_alt 'P 1 1 21/b'
_atom_sites_solution_hydrogens geom
_audit_creation_method SHELXL-2018/3
_audit_update_record
;
2026-02-08 deposited with the CCDC.	2026-04-15 downloaded from the CCDC.
;
_cell_angle_alpha 90
_cell_angle_beta 90
_cell_angle_gamma 102.23(3)
_cell_formula_units_Z 4
_cell_length_a 8.509(8)
_cell_length_b 11.488(10)
_cell_length_c 23.43(2)
_cell_measurement_reflns_used 31862
_cell_measurement_temperature 273(2)
_cell_measurement_theta_max 28.249
_cell_measurement_theta_min 1.739
_cell_volume 2238(3)
_computing_structure_refinement 'SHELXL-2018/3 (Sheldrick, 2018)'
_computing_structure_solution 'SHELXT 2014/5 (Sheldrick, 2014)'
_diffrn_ambient_temperature 273(2)
_diffrn_measured_fraction_theta_full 1.000
_diffrn_measured_fraction_theta_max 0.993
_diffrn_measurement_device_type EOS,gemini
_diffrn_radiation_type MoK\a
_diffrn_radiation_wavelength 0.71073
_diffrn_reflns_av_R_equivalents 0.3638
_diffrn_reflns_av_unetI/netI 0.3184
_diffrn_reflns_Laue_measured_fraction_full 1.000
_diffrn_reflns_Laue_measured_fraction_max 0.993
_diffrn_reflns_limit_h_max 11
_diffrn_reflns_limit_h_min -9
_diffrn_reflns_limit_k_max 15
_diffrn_reflns_limit_k_min -15
_diffrn_reflns_limit_l_max 31
_diffrn_reflns_limit_l_min -30
_diffrn_reflns_number 31862
_diffrn_reflns_point_group_measured_fraction_full 1.000
_diffrn_reflns_point_group_measured_fraction_max 0.993
_diffrn_reflns_theta_full 25.242
_diffrn_reflns_theta_max 28.249
_diffrn_reflns_theta_min 1.739
_exptl_absorpt_coefficient_mu 1.026
_exptl_crystal_colour blue
_exptl_crystal_density_diffrn 1.499
_exptl_crystal_description needle
_exptl_crystal_F_000 1060
_exptl_crystal_size_max 0.048
_exptl_crystal_size_mid 0.037
_exptl_crystal_size_min 0.030
_refine_diff_density_max 0.813
_refine_diff_density_min -0.911
_refine_diff_density_rms 0.138
_refine_ls_extinction_coef 0.0210(19)
_refine_ls_extinction_expression Fc^*^=kFc[1+0.001xFc^2^\l^3^/sin(2\q)]^-1/4^
_refine_ls_extinction_method 'SHELXL-2018/3 (Sheldrick 2018)'
_refine_ls_goodness_of_fit_ref 0.962
_refine_ls_hydrogen_treatment constr
_refine_ls_matrix_type full
_refine_ls_number_parameters 290
_refine_ls_number_reflns 5508
_refine_ls_number_restraints 0
_refine_ls_restrained_S_all 0.962
_refine_ls_R_factor_all 0.2641
_refine_ls_R_factor_gt 0.0893
_refine_ls_shift/su_max 0.000
_refine_ls_shift/su_mean 0.000
_refine_ls_structure_factor_coef Fsqd
_refine_ls_weighting_details 'w=1/[\s^2^(Fo^2^)+(0.0774P)^2^] where P=(Fo^2^+2Fc^2^)/3'
_refine_ls_weighting_scheme calc
_refine_ls_wR_factor_gt 0.1716
_refine_ls_wR_factor_ref 0.2416
_reflns_Friedel_coverage 0.000
_reflns_number_gt 2071
_reflns_number_total 5508
_reflns_threshold_expression 'I > 2\s(I)'
_cod_data_source_file d6dt00331a2.cif
_cod_data_source_block shelx_CCDC1
_cod_depositor_comments 'Adding full bibliography for 7720883--7720885.cif.'
_cod_original_sg_symbol_H-M P1121/b
_cod_database_code 7720884
_shelx_shelxl_version_number 2018/3
_shelx_space_group_comment
;
The symmetry employed for this shelxl refinement is uniquely defined
by the following loop, which should always be used as a source of
symmetry information in preference to the above space-group names.
They are only intended as comments.
;

loop_
_space_group_symop_operation_xyz
'x, y, z'
'-x, -y+1/2, z+1/2'
'-x, -y, -z'
'x, y-1/2, -z-1/2'

loop_
_atom_site_label
_atom_site_type_symbol
_atom_site_fract_x
_atom_site_fract_y
_atom_site_fract_z
_atom_site_U_iso_or_equiv
_atom_site_adp_type
_atom_site_occupancy
_atom_site_site_symmetry_order
_atom_site_calc_flag
_atom_site_refinement_flags_posn
_atom_site_refinement_flags_adp
_atom_site_refinement_flags_occupancy
_atom_site_disorder_assembly
_atom_site_disorder_group
Cu1 Cu 0.27967(12) 0.60745(8) 0.36132(4) 0.0290(4) Uani 1 1 d . . . . .
O1 O 0.4744(6) 0.5770(4) 0.4046(2) 0.0306(13) Uani 1 1 d . . . . .
N1 N 0.1570(7) 0.4429(5) 0.3740(3) 0.0259(15) Uani 1 1 d . . . . .
O2 O 0.5193(7) 0.4926(5) 0.3241(3) 0.0401(15) Uani 1 1 d . . . . .
N2 N -0.0483(7) 0.2962(5) 0.3499(3) 0.0276(15) Uani 1 1 d . . . . .
O3 O 0.6712(7) 0.4828(5) 0.3983(3) 0.0427(15) Uani 1 1 d . . . . .
C6 C 0.1739(9) 0.3406(6) 0.4042(3) 0.0253(18) Uani 1 1 d . . . . .
N3 N 0.1026(8) 0.6084(5) 0.3007(3) 0.0282(16) Uani 1 1 d . . . . .
H3 H 0.059313 0.680193 0.306131 0.034 Uiso 1 1 calc R U . . .
C13 C 0.3817(10) 0.8812(6) 0.4126(3) 0.035(2) Uani 1 1 d . . . . .
H13A H 0.465841 0.848288 0.430265 0.042 Uiso 1 1 calc R U . . .
H13B H 0.401461 0.965200 0.422201 0.042 Uiso 1 1 calc R U . . .
N5 N 0.1896(8) 0.6896(5) 0.4391(3) 0.0272(15) Uani 1 1 d . . . . .
N6 N 0.5585(8) 0.5165(6) 0.3746(3) 0.0337(17) Uani 1 1 d . . . . .
C18 C -0.3377(9) 0.1966(7) 0.3625(3) 0.0342(19) Uani 1 1 d . . . . .
H18A H -0.430109 0.154477 0.342015 0.051 Uiso 1 1 calc R U . . .
H18B H -0.310739 0.146587 0.392138 0.051 Uiso 1 1 calc R U . . .
H18C H -0.361238 0.267410 0.379064 0.051 Uiso 1 1 calc R U . . .
C9 C 0.1771(9) 0.6136(6) 0.2430(3) 0.0303(19) Uani 1 1 d . . . . .
H9A H 0.093222 0.602889 0.214223 0.036 Uiso 1 1 calc R U . . .
H9B H 0.233465 0.548943 0.239113 0.036 Uiso 1 1 calc R U . . .
N4 N 0.4236(8) 0.7551(5) 0.3301(3) 0.0353(17) Uani 1 1 d . . . . .
H4 H 0.529624 0.753666 0.346026 0.042 Uiso 1 1 calc R U . . .
C8 C -0.0329(9) 0.5009(6) 0.3071(3) 0.0301(19) Uani 1 1 d . . . . .
H8A H -0.124766 0.523668 0.324979 0.036 Uiso 1 1 calc R U . . .
H8B H -0.065736 0.467227 0.269913 0.036 Uiso 1 1 calc R U . . .
C7 C 0.0243(9) 0.4116(6) 0.3430(3) 0.0259(18) Uani 1 1 d . . . . .
C5 C 0.0441(9) 0.2485(6) 0.3895(3) 0.0243(18) Uani 1 1 d . . . . .
C1 C 0.2852(9) 0.3215(7) 0.4437(3) 0.0305(19) Uani 1 1 d . . . . .
H1 H 0.369822 0.382743 0.454702 0.037 Uiso 1 1 calc R U . . .
C14 C 0.2217(11) 0.8202(7) 0.4377(4) 0.044(2) Uani 1 1 d . . . . .
H14A H 0.215463 0.848878 0.476411 0.052 Uiso 1 1 calc R U . . .
H14B H 0.136938 0.844170 0.415880 0.052 Uiso 1 1 calc R U . . .
C2 C 0.2677(10) 0.2084(7) 0.4668(4) 0.037(2) Uani 1 1 d . . . . .
H2 H 0.341896 0.192861 0.493309 0.045 Uiso 1 1 calc R U . . .
C10 C 0.2939(9) 0.7312(7) 0.2329(3) 0.033(2) Uani 1 1 d . . . . .
H10A H 0.322411 0.736506 0.192709 0.040 Uiso 1 1 calc R U . . .
H10B H 0.239289 0.795281 0.241148 0.040 Uiso 1 1 calc R U . . .
C12 C 0.3930(11) 0.8690(7) 0.3483(4) 0.039(2) Uani 1 1 d . . . . .
H12A H 0.293070 0.879634 0.331218 0.047 Uiso 1 1 calc R U . . .
H12B H 0.478498 0.931997 0.334087 0.047 Uiso 1 1 calc R U . . .
C11 C 0.4473(10) 0.7510(7) 0.2675(3) 0.033(2) Uani 1 1 d . . . . .
H11A H 0.502811 0.687475 0.259037 0.040 Uiso 1 1 calc R U . . .
H11B H 0.516319 0.825305 0.255565 0.040 Uiso 1 1 calc R U . . .
C15 C 0.2643(11) 0.6503(8) 0.4899(4) 0.047(2) Uani 1 1 d . . . . .
H15A H 0.243226 0.564838 0.490812 0.071 Uiso 1 1 calc R U . . .
H15B H 0.378282 0.681153 0.488755 0.071 Uiso 1 1 calc R U . . .
H15C H 0.220295 0.679132 0.523519 0.071 Uiso 1 1 calc R U . . .
C4 C 0.0257(10) 0.1335(6) 0.4109(3) 0.033(2) Uani 1 1 d . . . . .
H4A H -0.057598 0.071886 0.399240 0.040 Uiso 1 1 calc R U . . .
C3 C 0.1375(10) 0.1167(7) 0.4501(4) 0.038(2) Uani 1 1 d . . . . .
H3A H 0.127661 0.041728 0.466430 0.045 Uiso 1 1 calc R U . . .
C16 C 0.0125(10) 0.6428(8) 0.4439(4) 0.049(2) Uani 1 1 d . . . . .
H16A H -0.040122 0.667137 0.411102 0.074 Uiso 1 1 calc R U . . .
H16B H -0.009353 0.557428 0.445805 0.074 Uiso 1 1 calc R U . . .
H16C H -0.026869 0.673845 0.477817 0.074 Uiso 1 1 calc R U . . .
C17 C -0.1961(9) 0.2306(7) 0.3215(3) 0.033(2) Uani 1 1 d . . . . .
H17A H -0.174463 0.158872 0.304259 0.039 Uiso 1 1 calc R U . . .
H17B H -0.224958 0.279688 0.291186 0.039 Uiso 1 1 calc R U . . .
N8 N 0.1462(8) 0.1704(6) 0.6743(3) 0.0345(17) Uani 1 1 d . . . . .
O5 O 0.0001(7) 0.1593(5) 0.6907(3) 0.0427(16) Uani 1 1 d . . . . .
O6 O 0.2074(7) 0.0815(5) 0.6713(3) 0.0490(17) Uani 1 1 d . . . . .
O4 O 0.2245(7) 0.2724(5) 0.6655(3) 0.0501(17) Uani 1 1 d . . . . .

loop_
_atom_site_aniso_label
_atom_site_aniso_U_11
_atom_site_aniso_U_22
_atom_site_aniso_U_33
_atom_site_aniso_U_23
_atom_site_aniso_U_13
_atom_site_aniso_U_12
Cu1 0.0186(5) 0.0300(6) 0.0363(6) 0.0020(5) -0.0009(5) 0.0006(4)
O1 0.012(3) 0.035(3) 0.042(3) 0.000(3) -0.002(2) 0.000(2)
N1 0.018(4) 0.024(3) 0.034(4) -0.001(3) -0.005(3) 0.001(3)
O2 0.027(4) 0.047(4) 0.044(4) 0.004(3) 0.007(3) 0.003(3)
N2 0.015(4) 0.032(4) 0.032(4) -0.003(3) 0.000(3) -0.001(3)
O3 0.017(3) 0.046(4) 0.067(4) 0.014(3) 0.001(3) 0.012(3)
C6 0.013(4) 0.029(4) 0.032(5) 0.002(3) 0.004(3) -0.001(3)
N3 0.026(4) 0.027(4) 0.033(4) 0.004(3) 0.002(3) 0.010(3)
C13 0.030(5) 0.023(4) 0.049(6) 0.004(4) -0.010(4) 0.000(4)
N5 0.023(4) 0.021(3) 0.038(4) -0.003(3) -0.004(3) 0.004(3)
N6 0.016(4) 0.034(4) 0.048(5) 0.006(3) 0.009(3) 0.000(3)
C18 0.021(5) 0.042(5) 0.037(5) -0.002(4) -0.004(4) 0.001(4)
C9 0.017(4) 0.032(4) 0.038(5) -0.007(4) -0.002(4) -0.002(3)
N4 0.032(4) 0.028(4) 0.044(5) 0.003(3) -0.005(4) 0.004(3)
C8 0.017(4) 0.036(5) 0.034(5) -0.001(4) 0.002(4) -0.002(4)
C7 0.015(4) 0.028(4) 0.034(5) -0.002(3) 0.011(3) 0.003(3)
C5 0.024(5) 0.021(4) 0.028(4) 0.002(3) -0.003(4) 0.004(3)
C1 0.020(5) 0.027(4) 0.048(5) 0.006(4) 0.003(4) 0.012(3)
C14 0.037(6) 0.037(5) 0.058(6) -0.006(4) 0.008(5) 0.009(4)
C2 0.028(5) 0.034(5) 0.049(6) 0.000(4) -0.006(4) 0.006(4)
C10 0.025(5) 0.036(5) 0.038(5) 0.007(4) 0.001(4) 0.005(4)
C12 0.028(5) 0.032(5) 0.058(7) 0.005(4) 0.014(4) 0.008(4)
C11 0.024(5) 0.034(4) 0.037(5) 0.007(4) -0.001(4) -0.002(4)
C15 0.042(6) 0.057(6) 0.044(6) -0.002(4) 0.009(5) 0.012(5)
C4 0.028(5) 0.023(4) 0.050(6) -0.005(4) -0.003(4) 0.009(4)
C3 0.031(5) 0.026(4) 0.057(6) 0.004(4) 0.012(5) 0.008(4)
C16 0.021(5) 0.063(6) 0.061(7) -0.004(5) 0.009(5) 0.004(5)
C17 0.020(5) 0.039(5) 0.036(5) 0.004(4) -0.003(4) -0.002(4)
N8 0.023(4) 0.035(4) 0.045(5) 0.000(3) -0.014(3) 0.006(3)
O5 0.018(3) 0.039(3) 0.072(5) 0.011(3) 0.003(3) 0.008(3)
O6 0.029(4) 0.036(3) 0.084(5) -0.011(3) -0.004(3) 0.011(3)
O4 0.016(3) 0.037(4) 0.092(5) 0.023(3) -0.002(3) -0.006(3)

loop_
_atom_type_symbol
_atom_type_description
_atom_type_scat_dispersion_real
_atom_type_scat_dispersion_imag
_atom_type_scat_source
C C 0.0033 0.0016 'International Tables Vol C Tables 4.2.6.8 and 6.1.1.4'
H H 0.0000 0.0000 'International Tables Vol C Tables 4.2.6.8 and 6.1.1.4'
Cu Cu 0.3201 1.2651 'International Tables Vol C Tables 4.2.6.8 and 6.1.1.4'
N N 0.0061 0.0033 'International Tables Vol C Tables 4.2.6.8 and 6.1.1.4'
O O 0.0106 0.0060 'International Tables Vol C Tables 4.2.6.8 and 6.1.1.4'

loop_
_geom_angle_atom_site_label_1
_geom_angle_atom_site_label_2
_geom_angle_atom_site_label_3
_geom_angle
_geom_angle_site_symmetry_1
_geom_angle_site_symmetry_3
_geom_angle_publ_flag
N1 Cu1 N4 164.9(3) . . ?
N1 Cu1 O1 92.6(2) . . ?
N4 Cu1 O1 87.3(2) . . ?
N1 Cu1 N3 82.6(2) . . ?
N4 Cu1 N3 93.4(3) . . ?
O1 Cu1 N3 164.1(2) . . ?
N1 Cu1 N5 97.0(2) . . ?
N4 Cu1 N5 98.1(2) . . ?
O1 Cu1 N5 91.7(2) . . ?
N3 Cu1 N5 103.9(2) . . ?
N6 O1 Cu1 112.5(5) . . ?
C7 N1 C6 106.3(6) . . ?
C7 N1 Cu1 115.1(5) . . ?
C6 N1 Cu1 138.4(5) . . ?
C7 N2 C5 106.6(6) . . ?
C7 N2 C17 127.5(7) . . ?
C5 N2 C17 125.8(6) . . ?
C1 C6 C5 120.3(7) . . ?
C1 C6 N1 132.0(7) . . ?
C5 C6 N1 107.7(6) . . ?
C9 N3 C8 111.6(6) . . ?
C9 N3 Cu1 108.6(5) . . ?
C8 N3 Cu1 110.9(4) . . ?
C14 C13 C12 114.3(7) . . ?
C15 N5 C14 109.6(6) . . ?
C15 N5 C16 107.4(6) . . ?
C14 N5 C16 108.9(6) . . ?
C15 N5 Cu1 108.6(5) . . ?
C14 N5 Cu1 113.7(5) . . ?
C16 N5 Cu1 108.4(5) . . ?
O3 N6 O2 123.0(7) . . ?
O3 N6 O1 118.3(7) . . ?
O2 N6 O1 118.6(7) . . ?
N3 C9 C10 111.8(6) . . ?
C12 N4 C11 111.8(6) . . ?
C12 N4 Cu1 117.4(5) . . ?
C11 N4 Cu1 113.3(5) . . ?
C7 C8 N3 108.5(6) . . ?
N1 C7 N2 112.8(7) . . ?
N1 C7 C8 120.4(6) . . ?
N2 C7 C8 126.7(7) . . ?
C4 C5 N2 130.6(7) . . ?
C4 C5 C6 122.8(7) . . ?
N2 C5 C6 106.6(6) . . ?
C6 C1 C2 118.1(8) . . ?
N5 C14 C13 115.9(7) . . ?
C1 C2 C3 120.2(8) . . ?
C11 C10 C9 115.6(6) . . ?
N4 C12 C13 113.7(6) . . ?
N4 C11 C10 114.7(7) . . ?
C3 C4 C5 115.8(7) . . ?
C4 C3 C2 122.7(8) . . ?
N2 C17 C18 112.8(6) . . ?
O4 N8 O6 122.3(7) . . ?
O4 N8 O5 117.5(7) . . ?
O6 N8 O5 120.1(7) . . ?

loop_
_geom_bond_atom_site_label_1
_geom_bond_atom_site_label_2
_geom_bond_distance
_geom_bond_site_symmetry_2
_geom_bond_publ_flag
Cu1 N1 1.978(6) . ?
Cu1 N4 2.008(6) . ?
Cu1 O1 2.035(5) . ?
Cu1 N3 2.073(6) . ?
Cu1 N5 2.260(6) . ?
O1 N6 1.303(8) . ?
N1 C7 1.326(9) . ?
N1 C6 1.406(9) . ?
O2 N6 1.245(8) . ?
N2 C7 1.348(9) . ?
N2 C5 1.401(9) . ?
N2 C17 1.480(9) . ?
O3 N6 1.239(8) . ?
C6 C1 1.375(10) . ?
C6 C5 1.401(9) . ?
N3 C9 1.488(9) . ?
N3 C8 1.508(9) . ?
C13 C14 1.512(11) . ?
C13 C12 1.519(11) . ?
N5 C15 1.464(10) . ?
N5 C14 1.468(9) . ?
N5 C16 1.493(10) . ?
C18 C17 1.525(10) . ?
C9 C10 1.517(10) . ?
N4 C12 1.451(9) . ?
N4 C11 1.480(9) . ?
C8 C7 1.487(10) . ?
C5 C4 1.390(10) . ?
C1 C2 1.385(10) . ?
C2 C3 1.413(11) . ?
C10 C11 1.513(10) . ?
C4 C3 1.365(11) . ?
N8 O4 1.236(8) . ?
N8 O6 1.243(8) . ?
N8 O5 1.282(8) . ?
